data_7053398
loop_
_publ_author_name
'Dechambenoit, Pierre'
'Ferlay, Sylvie'
'Kyritsakas, Nathalie'
'Hosseini, Mir Wais'

_publ_section_title
;
 Amidinium based ionic liquids
;
_journal_issue 6
_journal_name_full 'New Journal of Chemistry'
_journal_page_first 1184
_journal_paper_doi 10.1039/b9nj00625g
_journal_volume 34
_journal_year 2010
_chemical_formula_moiety 'C24 H20 B, C10 H13 N2'
_chemical_formula_sum 'C34 H33 B N2'
_chemical_formula_weight 480.43
_chemical_name_systematic
;
?
;
_space_group_IT_number 14
_symmetry_cell_setting monoclinic
_symmetry_space_group_name_Hall '-P 2yn'
_symmetry_space_group_name_H-M 'P 1 21/n 1'
_atom_sites_solution_hydrogens geom
_atom_sites_solution_primary direct
_atom_sites_solution_secondary difmap
_audit_creation_method SHELXL-97
_cell_angle_alpha 90.00
_cell_angle_beta 99.527(2)
_cell_angle_gamma 90.00
_cell_formula_units_Z 4
_cell_length_a 9.7552(9)
_cell_length_b 15.9976(13)
_cell_length_c 17.3840(16)
_cell_measurement_reflns_used 2330
_cell_measurement_temperature 173(2)
_cell_measurement_theta_max 22.83
_cell_measurement_theta_min 2.25
_cell_volume 2675.5(4)
_computing_cell_refinement 'Bruker SMART'
_computing_data_collection 'Bruker SMART'
_computing_data_reduction 'Bruker SAINT'
_computing_molecular_graphics 'Bruker SHELXTL'
_computing_publication_material 'Bruker SHELXTL'
_computing_structure_refinement 'SHELXL-97 (Sheldrick, 1997)'
_computing_structure_solution 'SHELXS-97 (Sheldrick, 1990)'
_diffrn_ambient_temperature 173(2)
_diffrn_measured_fraction_theta_full 0.986
_diffrn_measured_fraction_theta_max 0.986
_diffrn_measurement_device_type 'CCD area detector'
_diffrn_measurement_method 'phi and omega scans'
_diffrn_radiation_monochromator graphite
_diffrn_radiation_source 'fine-focus sealed tube'
_diffrn_radiation_type MoK\a
_diffrn_radiation_wavelength 0.71073
_diffrn_reflns_av_R_equivalents 0.0416
_diffrn_reflns_av_sigmaI/netI 0.0599
_diffrn_reflns_limit_h_max 11
_diffrn_reflns_limit_h_min -12
_diffrn_reflns_limit_k_max 20
_diffrn_reflns_limit_k_min -20
_diffrn_reflns_limit_l_max 21
_diffrn_reflns_limit_l_min -22
_diffrn_reflns_number 17812
_diffrn_reflns_theta_full 27.56
_diffrn_reflns_theta_max 27.56
_diffrn_reflns_theta_min 2.38
_exptl_absorpt_coefficient_mu 0.068
_exptl_absorpt_correction_T_max 0.9959
_exptl_absorpt_correction_T_min 0.9932
_exptl_absorpt_correction_type multi-scan
_exptl_absorpt_process_details sadabs
_exptl_crystal_colour colorless
_exptl_crystal_density_diffrn 1.193
_exptl_crystal_density_meas ?
_exptl_crystal_density_method 'not measured'
_exptl_crystal_description prism
_exptl_crystal_F_000 1024
_exptl_crystal_size_max 0.10
_exptl_crystal_size_mid 0.06
_exptl_crystal_size_min 0.06
_refine_diff_density_max 0.185
_refine_diff_density_min -0.210
_refine_diff_density_rms 0.047
_refine_ls_extinction_coef 0.0050(8)
_refine_ls_extinction_expression Fc^*^=kFc[1+0.001xFc^2^\l^3^/sin(2\q)]^-1/4^
_refine_ls_extinction_method SHELXL
_refine_ls_goodness_of_fit_ref 1.016
_refine_ls_hydrogen_treatment constr
_refine_ls_matrix_type full
_refine_ls_number_parameters 337
_refine_ls_number_reflns 6100
_refine_ls_number_restraints 0
_refine_ls_restrained_S_all 1.016
_refine_ls_R_factor_all 0.1043
_refine_ls_R_factor_gt 0.0487
_refine_ls_shift/su_max 0.000
_refine_ls_shift/su_mean 0.000
_refine_ls_structure_factor_coef Fsqd
_refine_ls_weighting_details 'calc w=1/[\s^2^(Fo^2^)+(0.0655P)^2^+0.0000P] where P=(Fo^2^+2Fc^2^)/3'
_refine_ls_weighting_scheme calc
_refine_ls_wR_factor_gt 0.1115
_refine_ls_wR_factor_ref 0.1414
_reflns_number_gt 3458
_reflns_number_total 6100
_reflns_threshold_expression >2sigma(I)
_cod_data_source_file b9nj00625g.txt
_cod_data_source_block e965a
_cod_depositor_comments
;
The following automatic conversions were performed:

'_symmetry_cell_setting' value 'Monoclinic' changed to 'monoclinic'
according to /home/saulius/struct/CIF-dictionaries/cif_core.dic
dictionary named 'cif_core.dic' version 2.4.2 from 2011-04-26.

Automatic conversion script
Id: cif_fix_values 1891 2012-01-12 08:04:46Z andrius 

The following automatic conversions were performed:

'_exptl_crystal_density_meas' value 'none' was changed to '?' - the
value is perceived as not measured.

Automatic conversion script
Id: cif_fix_values 3008 2015-01-20 13:52:24Z robertas 
;
_cod_original_sg_symbol_H-M P2(1)/n
_cod_database_code 7053398

loop_
_symmetry_equiv_pos_as_xyz
'x, y, z'
'-x+1/2, y+1/2, -z+1/2'
'-x, -y, -z'
'x-1/2, -y-1/2, z-1/2'

loop_
_atom_site_label
_atom_site_type_symbol
_atom_site_fract_x
_atom_site_fract_y
_atom_site_fract_z
_atom_site_U_iso_or_equiv
_atom_site_adp_type
_atom_site_occupancy
_atom_site_symmetry_multiplicity
_atom_site_calc_flag
_atom_site_refinement_flags
C1 C 0.71284(19) 0.21023(11) 0.08406(10) 0.0311(4) Uani 1 1 d .
N1 N 0.60967(16) 0.16479(9) 0.04786(9) 0.0383(4) Uani 1 1 d .
H1 H 0.5334 0.1859 0.0207 0.046 Uiso 1 1 calc R
C2 C 0.6359(2) 0.07536(11) 0.05777(12) 0.0440(5) Uani 1 1 d .
H2A H 0.6374 0.0475 0.0071 0.053 Uiso 1 1 calc R
H2B H 0.5652 0.0481 0.0842 0.053 Uiso 1 1 calc R
C3 C 0.7800(2) 0.07393(11) 0.10919(12) 0.0407(5) Uani 1 1 d .
H3A H 0.7767 0.0454 0.1594 0.049 Uiso 1 1 calc R
H3B H 0.8489 0.0454 0.0824 0.049 Uiso 1 1 calc R
N2 N 0.81365(16) 0.16297(9) 0.12122(9) 0.0362(4) Uani 1 1 d .
C4 C 0.9372(2) 0.18916(12) 0.17538(13) 0.0483(6) Uani 1 1 d .
H4A H 1.0186 0.1865 0.1492 0.072 Uiso 1 1 calc R
H4B H 0.9510 0.1519 0.2208 0.072 Uiso 1 1 calc R
H4C H 0.9246 0.2466 0.1925 0.072 Uiso 1 1 calc R
C5 C 0.71286(19) 0.30192(10) 0.08033(11) 0.0314(4) Uani 1 1 d .
C6 C 0.8309(2) 0.34487(11) 0.06695(12) 0.0406(5) Uani 1 1 d .
H6 H 0.9150 0.3156 0.0649 0.049 Uiso 1 1 calc R
C7 C 0.8243(3) 0.43056(12) 0.05669(13) 0.0520(6) Uani 1 1 d .
H7 H 0.9037 0.4604 0.0465 0.062 Uiso 1 1 calc R
C8 C 0.7023(3) 0.47291(12) 0.06123(13) 0.0541(6) Uani 1 1 d .
H8 H 0.6985 0.5319 0.0545 0.065 Uiso 1 1 calc R
C9 C 0.5865(2) 0.43066(12) 0.07530(12) 0.0487(6) Uani 1 1 d .
H9 H 0.5036 0.4605 0.0789 0.058 Uiso 1 1 calc R
C10 C 0.5903(2) 0.34452(11) 0.08422(11) 0.0392(5) Uani 1 1 d .
H10 H 0.5098 0.3150 0.0929 0.047 Uiso 1 1 calc R
B1 B 0.8187(2) 0.76938(11) 0.09344(12) 0.0295(5) Uani 1 1 d .
C11 C 0.90062(19) 0.68705(10) 0.13551(10) 0.0293(4) Uani 1 1 d .
C12 C 0.8525(2) 0.63509(11) 0.19014(11) 0.0360(5) Uani 1 1 d .
H12 H 0.7677 0.6489 0.2071 0.043 Uiso 1 1 calc R
C13 C 0.9239(2) 0.56405(12) 0.22057(11) 0.0414(5) Uani 1 1 d .
H13 H 0.8865 0.5301 0.2569 0.050 Uiso 1 1 calc R
C14 C 1.0485(2) 0.54247(11) 0.19844(11) 0.0379(5) Uani 1 1 d .
H14 H 1.0964 0.4933 0.2183 0.045 Uiso 1 1 calc R
C15 C 1.1024(2) 0.59343(11) 0.14692(12) 0.0395(5) Uani 1 1 d .
H15 H 1.1891 0.5802 0.1319 0.047 Uiso 1 1 calc R
C16 C 1.0300(2) 0.66418(10) 0.11698(11) 0.0365(5) Uani 1 1 d .
H16 H 1.0701 0.6988 0.0822 0.044 Uiso 1 1 calc R
C17 C 0.78855(19) 0.75916(10) -0.00208(10) 0.0303(4) Uani 1 1 d .
C18 C 0.80557(19) 0.68538(11) -0.04304(11) 0.0353(4) Uani 1 1 d .
H18 H 0.8452 0.6381 -0.0147 0.042 Uiso 1 1 calc R
C19 C 0.7668(2) 0.67857(14) -0.12349(12) 0.0462(5) Uani 1 1 d .
H19 H 0.7809 0.6274 -0.1487 0.055 Uiso 1 1 calc R
C20 C 0.7079(2) 0.74550(15) -0.16695(13) 0.0522(6) Uani 1 1 d .
H20 H 0.6803 0.7407 -0.2218 0.063 Uiso 1 1 calc R
C21 C 0.6899(2) 0.81961(14) -0.12917(12) 0.0466(5) Uani 1 1 d .
H21 H 0.6502 0.8665 -0.1582 0.056 Uiso 1 1 calc R
C22 C 0.72980(19) 0.82588(11) -0.04873(11) 0.0365(4) Uani 1 1 d .
H22 H 0.7167 0.8777 -0.0243 0.044 Uiso 1 1 calc R
C23 C 0.66278(19) 0.78134(10) 0.11644(10) 0.0286(4) Uani 1 1 d .
C24 C 0.5658(2) 0.71557(10) 0.10402(11) 0.0323(4) Uani 1 1 d .
H24 H 0.5947 0.6637 0.0854 0.039 Uiso 1 1 calc R
C25 C 0.4301(2) 0.72256(11) 0.11764(11) 0.0387(5) Uani 1 1 d .
H25 H 0.3695 0.6758 0.1093 0.046 Uiso 1 1 calc R
C26 C 0.3826(2) 0.79752(12) 0.14342(12) 0.0427(5) Uani 1 1 d .
H26 H 0.2899 0.8028 0.1530 0.051 Uiso 1 1 calc R
C27 C 0.4732(2) 0.86414(12) 0.15484(12) 0.0441(5) Uani 1 1 d .
H27 H 0.4421 0.9164 0.1715 0.053 Uiso 1 1 calc R
C28 C 0.6097(2) 0.85571(11) 0.14219(11) 0.0369(5) Uani 1 1 d .
H28 H 0.6697 0.9027 0.1515 0.044 Uiso 1 1 calc R
C29 C 0.92198(19) 0.84942(10) 0.12051(11) 0.0303(4) Uani 1 1 d .
C30 C 1.0014(2) 0.89070(10) 0.07222(12) 0.0353(4) Uani 1 1 d .
H30 H 0.9925 0.8741 0.0192 0.042 Uiso 1 1 calc R
C31 C 1.0930(2) 0.95523(11) 0.09874(13) 0.0414(5) Uani 1 1 d .
H31 H 1.1447 0.9815 0.0637 0.050 Uiso 1 1 calc R
C32 C 1.1094(2) 0.98119(11) 0.17504(13) 0.0429(5) Uani 1 1 d .
H32 H 1.1711 1.0256 0.1930 0.052 Uiso 1 1 calc R
C33 C 1.0345(2) 0.94148(11) 0.22528(12) 0.0425(5) Uani 1 1 d .
H33 H 1.0452 0.9582 0.2784 0.051 Uiso 1 1 calc R
C34 C 0.9435(2) 0.87709(11) 0.19822(11) 0.0383(5) Uani 1 1 d .
H34 H 0.8935 0.8506 0.2339 0.046 Uiso 1 1 calc R

loop_
_atom_site_aniso_label
_atom_site_aniso_U_11
_atom_site_aniso_U_22
_atom_site_aniso_U_33
_atom_site_aniso_U_23
_atom_site_aniso_U_13
_atom_site_aniso_U_12
C1 0.0256(10) 0.0385(9) 0.0297(10) -0.0002(7) 0.0058(8) -0.0008(8)
N1 0.0276(9) 0.0362(8) 0.0477(11) 0.0036(7) -0.0040(8) -0.0021(7)
C2 0.0402(13) 0.0337(9) 0.0542(14) 0.0044(9) -0.0033(10) -0.0028(9)
C3 0.0365(12) 0.0354(10) 0.0495(13) 0.0023(8) 0.0048(10) -0.0003(9)
N2 0.0276(9) 0.0383(8) 0.0405(10) 0.0015(7) -0.0009(7) 0.0004(7)
C4 0.0357(13) 0.0550(12) 0.0491(14) -0.0006(10) -0.0080(10) -0.0018(10)
C5 0.0292(11) 0.0327(9) 0.0325(11) -0.0019(7) 0.0055(8) -0.0012(8)
C6 0.0346(12) 0.0426(10) 0.0445(12) -0.0024(9) 0.0059(10) -0.0056(9)
C7 0.0557(16) 0.0409(11) 0.0589(15) -0.0041(10) 0.0078(12) -0.0158(11)
C8 0.0723(18) 0.0346(10) 0.0548(15) -0.0060(9) 0.0091(13) -0.0016(11)
C9 0.0556(15) 0.0438(11) 0.0479(14) 0.0004(9) 0.0120(11) 0.0135(11)
C10 0.0374(12) 0.0430(10) 0.0382(12) 0.0006(8) 0.0092(9) 0.0023(9)
B1 0.0284(12) 0.0285(9) 0.0311(12) 0.0010(8) 0.0035(9) -0.0013(8)
C11 0.0296(10) 0.0279(8) 0.0289(10) -0.0028(7) 0.0009(8) -0.0027(8)
C12 0.0355(12) 0.0414(10) 0.0324(11) 0.0055(8) 0.0092(9) 0.0055(8)
C13 0.0445(13) 0.0433(10) 0.0370(12) 0.0111(8) 0.0089(10) 0.0061(9)
C14 0.0381(12) 0.0361(9) 0.0371(11) 0.0033(8) -0.0005(9) 0.0069(9)
C15 0.0297(11) 0.0397(10) 0.0486(13) 0.0017(9) 0.0056(9) 0.0053(9)
C16 0.0320(11) 0.0346(9) 0.0437(12) 0.0054(8) 0.0085(9) -0.0012(8)
C17 0.0223(10) 0.0372(9) 0.0311(10) 0.0019(7) 0.0036(8) -0.0035(8)
C18 0.0259(11) 0.0427(10) 0.0369(12) -0.0048(8) 0.0046(8) -0.0039(8)
C19 0.0330(12) 0.0648(13) 0.0413(13) -0.0158(10) 0.0078(10) -0.0086(11)
C20 0.0348(13) 0.0914(17) 0.0300(12) -0.0024(11) 0.0043(10) -0.0172(12)
C21 0.0327(12) 0.0674(14) 0.0379(13) 0.0166(10) 0.0005(9) -0.0077(11)
C22 0.0304(11) 0.0433(10) 0.0352(11) 0.0056(8) 0.0037(9) -0.0031(9)
C23 0.0282(10) 0.0304(8) 0.0260(10) 0.0015(7) 0.0010(8) 0.0012(7)
C24 0.0312(11) 0.0294(8) 0.0356(11) 0.0010(7) 0.0032(9) -0.0012(8)
C25 0.0322(12) 0.0418(10) 0.0414(12) 0.0071(8) 0.0041(9) -0.0058(9)
C26 0.0331(12) 0.0560(12) 0.0405(13) 0.0034(9) 0.0103(10) 0.0042(10)
C27 0.0409(13) 0.0443(11) 0.0487(13) -0.0105(9) 0.0122(10) 0.0058(10)
C28 0.0356(12) 0.0331(9) 0.0423(12) -0.0064(8) 0.0073(9) -0.0017(8)
C29 0.0269(10) 0.0282(8) 0.0342(11) 0.0037(7) 0.0004(8) 0.0034(7)
C30 0.0323(11) 0.0333(9) 0.0405(12) 0.0023(8) 0.0070(9) 0.0005(8)
C31 0.0293(11) 0.0370(10) 0.0579(15) 0.0058(9) 0.0071(10) -0.0038(9)
C32 0.0326(12) 0.0345(9) 0.0560(14) 0.0001(9) -0.0094(10) -0.0037(9)
C33 0.0451(13) 0.0400(10) 0.0366(12) 0.0004(8) -0.0105(10) -0.0039(9)
C34 0.0412(12) 0.0367(10) 0.0343(11) 0.0054(8) -0.0015(9) -0.0054(9)

loop_
_atom_type_symbol
_atom_type_description
_atom_type_scat_dispersion_real
_atom_type_scat_dispersion_imag
_atom_type_scat_source
C C 0.0033 0.0016 'International Tables Vol C Tables 4.2.6.8 and 6.1.1.4'
H H 0.0000 0.0000 'International Tables Vol C Tables 4.2.6.8 and 6.1.1.4'
B B 0.0013 0.0007 'International Tables Vol C Tables 4.2.6.8 and 6.1.1.4'
N N 0.0061 0.0033 'International Tables Vol C Tables 4.2.6.8 and 6.1.1.4'

loop_
_geom_angle_atom_site_label_1
_geom_angle_atom_site_label_2
_geom_angle_atom_site_label_3
_geom_angle
N1 C1 N2 111.51(15)
N1 C1 C5 122.48(17)
N2 C1 C5 125.99(17)
C1 N1 C2 112.37(16)
C1 N1 H1 123.8
C2 N1 H1 123.8
N1 C2 C3 102.06(14)
N1 C2 H2A 111.4
C3 C2 H2A 111.4
N1 C2 H2B 111.4
C3 C2 H2B 111.4
H2A C2 H2B 109.2
N2 C3 C2 103.29(14)
N2 C3 H3A 111.1
C2 C3 H3A 111.1
N2 C3 H3B 111.1
C2 C3 H3B 111.1
H3A C3 H3B 109.1
C1 N2 C4 128.19(16)
C1 N2 C3 110.76(15)
C4 N2 C3 120.69(15)
N2 C4 H4A 109.5
N2 C4 H4B 109.5
H4A C4 H4B 109.5
N2 C4 H4C 109.5
H4A C4 H4C 109.5
H4B C4 H4C 109.5
C10 C5 C6 120.57(17)
C10 C5 C1 118.83(16)
C6 C5 C1 120.41(17)
C7 C6 C5 119.3(2)
C7 C6 H6 120.4
C5 C6 H6 120.4
C6 C7 C8 120.0(2)
C6 C7 H7 120.0
C8 C7 H7 120.0
C9 C8 C7 120.68(19)
C9 C8 H8 119.7
C7 C8 H8 119.7
C8 C9 C10 120.1(2)
C8 C9 H9 119.9
C10 C9 H9 119.9
C9 C10 C5 119.35(19)
C9 C10 H10 120.3
C5 C10 H10 120.3
C17 B1 C23 103.81(14)
C17 B1 C11 111.16(14)
C23 B1 C11 112.63(14)
C17 B1 C29 111.33(14)
C23 B1 C29 112.70(14)
C11 B1 C29 105.39(14)
C12 C11 C16 114.61(16)
C12 C11 B1 125.68(16)
C16 C11 B1 119.72(15)
C13 C12 C11 122.70(18)
C13 C12 H12 118.7
C11 C12 H12 118.7
C14 C13 C12 120.51(18)
C14 C13 H13 119.7
C12 C13 H13 119.7
C15 C14 C13 118.82(17)
C15 C14 H14 120.6
C13 C14 H14 120.6
C14 C15 C16 120.05(19)
C14 C15 H15 120.0
C16 C15 H15 120.0
C15 C16 C11 123.22(17)
C15 C16 H16 118.4
C11 C16 H16 118.4
C18 C17 C22 114.70(17)
C18 C17 B1 125.40(15)
C22 C17 B1 119.66(15)
C19 C18 C17 122.74(18)
C19 C18 H18 118.6
C17 C18 H18 118.6
C20 C19 C18 120.59(19)
C20 C19 H19 119.7
C18 C19 H19 119.7
C19 C20 C21 118.7(2)
C19 C20 H20 120.7
C21 C20 H20 120.7
C20 C21 C22 120.23(19)
C20 C21 H21 119.9
C22 C21 H21 119.9
C21 C22 C17 123.03(18)
C21 C22 H22 118.5
C17 C22 H22 118.5
C28 C23 C24 114.14(17)
C28 C23 B1 125.58(15)
C24 C23 B1 120.04(15)
C25 C24 C23 123.36(16)
C25 C24 H24 118.3
C23 C24 H24 118.3
C26 C25 C24 120.27(18)
C26 C25 H25 119.9
C24 C25 H25 119.9
C27 C26 C25 118.38(19)
C27 C26 H26 120.8
C25 C26 H26 120.8
C26 C27 C28 120.64(18)
C26 C27 H27 119.7
C28 C27 H27 119.7
C27 C28 C23 123.18(17)
C27 C28 H28 118.4
C23 C28 H28 118.4
C30 C29 C34 114.79(17)
C30 C29 B1 124.63(16)
C34 C29 B1 120.41(16)
C31 C30 C29 122.69(19)
C31 C30 H30 118.7
C29 C30 H30 118.7
C32 C31 C30 120.62(19)
C32 C31 H31 119.7
C30 C31 H31 119.7
C31 C32 C33 118.80(18)
C31 C32 H32 120.6
C33 C32 H32 120.6
C32 C33 C34 120.10(19)
C32 C33 H33 119.9
C34 C33 H33 119.9
C33 C34 C29 122.99(19)
C33 C34 H34 118.5
C29 C34 H34 118.5

loop_
_geom_bond_atom_site_label_1
_geom_bond_atom_site_label_2
_geom_bond_distance
C1 N1 1.314(2)
C1 N2 1.321(2)
C1 C5 1.468(2)
N1 C2 1.459(2)
N1 H1 0.8800
C2 C3 1.536(3)
C2 H2A 0.9900
C2 H2B 0.9900
C3 N2 1.469(2)
C3 H3A 0.9900
C3 H3B 0.9900
N2 C4 1.462(2)
C4 H4A 0.9800
C4 H4B 0.9800
C4 H4C 0.9800
C5 C10 1.387(3)
C5 C6 1.393(3)
C6 C7 1.382(3)
C6 H6 0.9500
C7 C8 1.384(3)
C7 H7 0.9500
C8 C9 1.372(3)
C8 H8 0.9500
C9 C10 1.387(3)
C9 H9 0.9500
C10 H10 0.9500
B1 C17 1.646(3)
B1 C23 1.646(3)
B1 C11 1.648(3)
B1 C29 1.649(3)
C11 C12 1.400(2)
C11 C16 1.402(3)
C12 C13 1.391(2)
C12 H12 0.9500
C13 C14 1.378(3)
C13 H13 0.9500
C14 C15 1.378(3)
C14 H14 0.9500
C15 C16 1.389(2)
C15 H15 0.9500
C16 H16 0.9500
C17 C18 1.402(2)
C17 C22 1.404(2)
C18 C19 1.391(3)
C18 H18 0.9500
C19 C20 1.380(3)
C19 H19 0.9500
C20 C21 1.381(3)
C20 H20 0.9500
C21 C22 1.392(3)
C21 H21 0.9500
C22 H22 0.9500
C23 C28 1.401(2)
C23 C24 1.408(2)
C24 C25 1.387(3)
C24 H24 0.9500
C25 C26 1.386(3)
C25 H25 0.9500
C26 C27 1.377(3)
C26 H26 0.9500
C27 C28 1.392(3)
C27 H27 0.9500
C28 H28 0.9500
C29 C30 1.399(2)
C29 C34 1.404(3)
C30 C31 1.393(3)
C30 H30 0.9500
C31 C32 1.374(3)
C31 H31 0.9500
C32 C33 1.383(3)
C32 H32 0.9500
C33 C34 1.390(3)
C33 H33 0.9500
C34 H34 0.9500
